data_2227740
loop_
_publ_author_name
'Qi, Jianfeng'
'Chen, Hanjing'
'Zhang, Chen'

_publ_section_title
;
 [(3<i>R</i>,4<i>S</i>)-4-(4-Fluorophenyl)-1-methylpiperidin-3-yl]methyl
 4-methylbenzenesulfonate
;
_journal_coeditor_code KJ2148
_journal_issue 10
_journal_name_full 'Acta Crystallographica Section E'
_journal_page_first o2660
_journal_paper_doi 10.1107/S1600536810038249
_journal_volume 66
_journal_year 2010
_chemical_formula_iupac 'C20 H24 F N O3 S'
_chemical_formula_moiety 'C20 H24 F N O3 S'
_chemical_formula_sum 'C20 H24 F N O3 S'
_chemical_formula_weight 377.46
_chemical_melting_point 380
_chemical_name_systematic
;
[(3<i>R</i>,4<i>S</i>)-4-(4-Fluorophenyl)-1-methylpiperidin-3-yl]methyl
4-methylbenzenesulfonate
;
_space_group_IT_number 4
_symmetry_cell_setting monoclinic
_symmetry_space_group_name_Hall 'P 2yb'
_symmetry_space_group_name_H-M 'P 1 21 1'
_atom_sites_solution_hydrogens geom
_atom_sites_solution_primary direct
_atom_sites_solution_secondary difmap
_cell_angle_alpha 90.00
_cell_angle_beta 95.7180(10)
_cell_angle_gamma 90.00
_cell_formula_units_Z 2
_cell_length_a 9.1590(4)
_cell_length_b 10.0764(5)
_cell_length_c 10.7644(6)
_cell_measurement_reflns_used 7787
_cell_measurement_temperature 296.0(10)
_cell_measurement_theta_max 27.4
_cell_measurement_theta_min 3.0
_cell_volume 988.50(9)
_computing_cell_refinement 'PROCESS-AUTO (Rigaku, 2006)'
_computing_data_collection 'PROCESS-AUTO (Rigaku, 2006)'
_computing_data_reduction 'CrystalStructure (Rigaku/MSC, 2007)'
_computing_molecular_graphics 'ORTEP-3 for windows (Farrugia, 1997)'
_computing_publication_material 'WinGX (Farrugia, 1999)'
_computing_structure_refinement 'SHELXL97 (Sheldrick, 2008)'
_computing_structure_solution 'SHELXS97 (Sheldrick, 2008)'
_diffrn_ambient_temperature 296.0(10)
_diffrn_detector_area_resol_mean 10.00
_diffrn_measured_fraction_theta_full 0.997
_diffrn_measured_fraction_theta_max 0.997
_diffrn_measurement_device_type 'Rigaku R-AXIS RAPID'
_diffrn_measurement_method \w
_diffrn_radiation_monochromator graphite
_diffrn_radiation_source 'rolling anode'
_diffrn_radiation_type MoK\a
_diffrn_radiation_wavelength 0.71073
_diffrn_reflns_av_R_equivalents 0.0206
_diffrn_reflns_av_sigmaI/netI 0.0293
_diffrn_reflns_limit_h_max 11
_diffrn_reflns_limit_h_min -11
_diffrn_reflns_limit_k_max 13
_diffrn_reflns_limit_k_min -13
_diffrn_reflns_limit_l_max 13
_diffrn_reflns_limit_l_min -13
_diffrn_reflns_number 9742
_diffrn_reflns_theta_full 27.43
_diffrn_reflns_theta_max 27.43
_diffrn_reflns_theta_min 3.01
_exptl_absorpt_coefficient_mu 0.191
_exptl_absorpt_correction_T_max 0.9627
_exptl_absorpt_correction_T_min 0.9313
_exptl_absorpt_correction_type multi-scan
_exptl_absorpt_process_details '(ABSCOR; Higashi, 1995)'
_exptl_crystal_colour yellow
_exptl_crystal_density_diffrn 1.268
_exptl_crystal_density_method 'not measured'
_exptl_crystal_description chunk
_exptl_crystal_F_000 400
_exptl_crystal_size_max 0.32
_exptl_crystal_size_mid 0.26
_exptl_crystal_size_min 0.20
_refine_diff_density_max 0.169
_refine_diff_density_min -0.138
_refine_ls_abs_structure_details 'Flack (1983), 2086 Friedel pairs'
_refine_ls_abs_structure_Flack 0.05(6)
_refine_ls_extinction_coef 0.0052(13)
_refine_ls_extinction_expression Fc^*^=kFc[1+0.001xFc^2^\l^3^/sin(2\q)]^-1/4^
_refine_ls_extinction_method 'SHELXL97 (Sheldrick, 2008)'
_refine_ls_goodness_of_fit_ref 1.002
_refine_ls_hydrogen_treatment constr
_refine_ls_matrix_type full
_refine_ls_number_parameters 238
_refine_ls_number_reflns 4457
_refine_ls_number_restraints 1
_refine_ls_restrained_S_all 1.002
_refine_ls_R_factor_all 0.0559
_refine_ls_R_factor_gt 0.0310
_refine_ls_shift/su_max 0.000
_refine_ls_shift/su_mean 0.000
_refine_ls_structure_factor_coef Fsqd
_refine_ls_weighting_details 'calc w=1/[\s^2^(Fo^2^)+(0.0395P)^2^+0.0630P] where P=(Fo^2^+2Fc^2^)/3'
_refine_ls_weighting_scheme calc
_refine_ls_wR_factor_gt 0.0714
_refine_ls_wR_factor_ref 0.0836
_reflns_number_gt 3114
_reflns_number_total 4457
_reflns_threshold_expression I>2sigma(I)
_cod_data_source_file kj2148.cif
_cod_data_source_block I
_cod_database_code 2227740
_cod_database_fobs_code 2227740

loop_
_symmetry_equiv_pos_as_xyz
'x, y, z'
'-x, y+1/2, -z'

loop_
_atom_site_type_symbol
_atom_site_label
_atom_site_fract_x
_atom_site_fract_y
_atom_site_fract_z
_atom_site_U_iso_or_equiv
_atom_site_adp_type
_atom_site_calc_flag
_atom_site_refinement_flags
_atom_site_occupancy
_atom_site_disorder_assembly
_atom_site_disorder_group
S S1 0.34071(5) 0.65560(6) 0.19254(4) 0.05870(14) Uani d . 1 . .
O O1 0.37947(12) 0.66249(15) 0.33871(9) 0.0550(3) Uani d . 1 . .
C C14 0.51158(17) 0.6533(2) 0.13267(13) 0.0496(4) Uani d . 1 . .
O O2 0.2721(2) 0.52973(18) 0.17277(14) 0.0832(5) Uani d . 1 . .
C C2 0.4586(2) 0.77398(17) 0.53214(15) 0.0481(4) Uani d . 1 . .
H H2 0.4844 0.8619 0.5665 0.058 Uiso calc R 1 . .
O O3 0.26443(18) 0.77282(18) 0.15090(14) 0.0788(5) Uani d . 1 . .
N N1 0.3547(2) 0.71908(16) 0.72847(16) 0.0659(5) Uani d . 1 . .
C C3 0.5921(2) 0.68346(16) 0.56744(16) 0.0533(5) Uani d . 1 . .
H H3 0.5703 0.5965 0.5292 0.064 Uiso calc R 1 . .
C C7 0.7277(2) 0.73680(18) 0.51511(18) 0.0568(5) Uani d . 1 . .
C C4 0.6116(2) 0.6639(3) 0.70958(16) 0.0684(5) Uani d . 1 . .
H H4A 0.6855 0.5963 0.7303 0.082 Uiso calc R 1 . .
H H4B 0.6463 0.7460 0.7492 0.082 Uiso calc R 1 . .
C C1 0.4245(2) 0.79152(17) 0.39340(16) 0.0507(4) Uani d . 1 . .
H H1A 0.3462 0.8558 0.3764 0.061 Uiso calc R 1 . .
H H1B 0.5105 0.8238 0.3571 0.061 Uiso calc R 1 . .
C C15 0.5673(2) 0.7700(2) 0.08678(18) 0.0595(5) Uani d . 1 . .
H H15 0.5152 0.8491 0.0888 0.071 Uiso calc R 1 . .
C C6 0.3242(2) 0.7278(2) 0.59338(18) 0.0615(5) Uani d . 1 . .
H H6A 0.2441 0.7895 0.5729 0.074 Uiso calc R 1 . .
H H6B 0.2937 0.6414 0.5604 0.074 Uiso calc R 1 . .
C C5 0.4712(3) 0.62325(19) 0.75996(19) 0.0737(7) Uani d . 1 . .
H H5A 0.4409 0.5373 0.7260 0.088 Uiso calc R 1 . .
H H5B 0.4878 0.6148 0.8500 0.088 Uiso calc R 1 . .
C C8 0.7843(2) 0.6761(3) 0.41456(18) 0.0696(6) Uani d . 1 . .
H H8 0.7424 0.5975 0.3828 0.083 Uiso calc R 1 . .
C C19 0.5895(3) 0.5365(2) 0.12864(18) 0.0630(5) Uani d . 1 . .
H H19 0.5529 0.4583 0.1595 0.076 Uiso calc R 1 . .
C C9 0.9024(3) 0.7304(3) 0.3602(2) 0.0862(7) Uani d . 1 . .
H H9 0.9399 0.6887 0.2931 0.103 Uiso calc R 1 . .
C C17 0.7790(2) 0.6507(4) 0.03166(18) 0.0795(6) Uani d . 1 . .
C C18 0.7223(3) 0.5368(3) 0.0783(2) 0.0792(7) Uani d . 1 . .
H H18 0.7748 0.4580 0.0759 0.095 Uiso calc R 1 . .
C C20 0.9241(3) 0.6477(6) -0.0255(3) 0.1361(12) Uani d . 1 . .
H H20A 0.9107 0.6047 -0.1054 0.204 Uiso calc R 1 . .
H H20B 0.9953 0.5998 0.0285 0.204 Uiso calc R 1 . .
H H20C 0.9579 0.7369 -0.0357 0.204 Uiso calc R 1 . .
F F1 1.07463(15) 0.9031(2) 0.35259(18) 0.1293(7) Uani d . 1 . .
C C13 0.2204(3) 0.6809(4) 0.7843(2) 0.1021(10) Uani d . 1 . .
H H13A 0.1910 0.5934 0.7567 0.153 Uiso calc R 1 . .
H H13B 0.1435 0.7428 0.7590 0.153 Uiso calc R 1 . .
H H13C 0.2392 0.6815 0.8737 0.153 Uiso calc R 1 . .
C C12 0.7948(2) 0.8534(2) 0.5606(2) 0.0732(6) Uani d . 1 . .
H H12 0.7603 0.8954 0.6288 0.088 Uiso calc R 1 . .
C C10 0.9617(2) 0.8460(3) 0.4074(3) 0.0858(7) Uani d . 1 . .
C C16 0.7006(3) 0.7662(3) 0.0384(2) 0.0751(7) Uani d . 1 . .
H H16 0.7389 0.8444 0.0092 0.090 Uiso calc R 1 . .
C C11 0.9115(3) 0.9079(3) 0.5067(3) 0.0885(7) Uani d . 1 . .
H H11 0.9551 0.9859 0.5379 0.106 Uiso calc R 1 . .

loop_
_atom_site_aniso_label
_atom_site_aniso_U_11
_atom_site_aniso_U_22
_atom_site_aniso_U_33
_atom_site_aniso_U_12
_atom_site_aniso_U_13
_atom_site_aniso_U_23
S1 0.0645(3) 0.0783(3) 0.0327(2) -0.0102(3) 0.00190(16) 0.0008(3)
O1 0.0736(7) 0.0586(6) 0.0328(5) -0.0118(8) 0.0056(5) 0.0006(7)
C14 0.0649(9) 0.0540(9) 0.0294(7) -0.0033(11) 0.0024(6) 0.0024(9)
O2 0.0960(12) 0.1015(12) 0.0521(9) -0.0489(10) 0.0078(8) -0.0117(8)
C2 0.0602(10) 0.0463(9) 0.0372(9) -0.0004(8) 0.0026(7) -0.0028(7)
O3 0.0729(10) 0.1132(13) 0.0492(9) 0.0227(9) 0.0005(7) 0.0127(9)
N1 0.0924(13) 0.0687(10) 0.0391(9) -0.0094(9) 0.0187(8) -0.0068(7)
C3 0.0747(11) 0.0445(11) 0.0392(9) 0.0079(9) -0.0017(8) -0.0071(7)
C7 0.0597(11) 0.0611(11) 0.0475(11) 0.0165(9) -0.0053(9) -0.0066(9)
C4 0.0977(13) 0.0628(10) 0.0419(9) 0.0124(14) -0.0073(9) 0.0007(11)
C1 0.0588(10) 0.0501(10) 0.0429(10) -0.0019(8) 0.0036(8) 0.0031(7)
C15 0.0787(14) 0.0583(11) 0.0409(10) -0.0056(10) 0.0027(9) 0.0054(9)
C6 0.0715(13) 0.0689(11) 0.0452(11) -0.0076(10) 0.0106(9) -0.0042(8)
C5 0.1250(19) 0.0585(15) 0.0376(10) -0.0056(12) 0.0081(11) 0.0020(8)
C8 0.0716(12) 0.0842(15) 0.0506(11) 0.0210(13) -0.0051(9) -0.0139(12)
C19 0.0824(15) 0.0587(12) 0.0467(12) -0.0019(11) 0.0004(10) -0.0012(9)
C9 0.0689(14) 0.130(2) 0.0600(15) 0.0322(14) 0.0061(11) -0.0080(13)
C17 0.0626(11) 0.1280(19) 0.0472(11) -0.0052(18) 0.0019(8) -0.0036(16)
C18 0.0810(17) 0.0940(17) 0.0603(14) 0.0232(14) -0.0049(12) -0.0148(13)
C20 0.0691(14) 0.253(4) 0.0883(19) -0.003(3) 0.0194(13) -0.009(3)
F1 0.0667(8) 0.1822(18) 0.1440(16) 0.0034(10) 0.0364(9) 0.0170(13)
C13 0.122(2) 0.131(3) 0.0591(14) -0.040(2) 0.0382(13) -0.0086(15)
C12 0.0656(12) 0.0774(14) 0.0771(15) 0.0049(11) 0.0098(11) -0.0234(11)
C10 0.0482(12) 0.118(2) 0.0909(19) 0.0140(13) 0.0073(12) 0.0047(16)
C16 0.0785(16) 0.0988(18) 0.0482(13) -0.0271(14) 0.0079(11) 0.0101(12)
C11 0.0601(13) 0.0933(17) 0.112(2) -0.0020(12) 0.0077(13) -0.0169(15)

loop_
_atom_type_symbol
_atom_type_description
_atom_type_scat_dispersion_real
_atom_type_scat_dispersion_imag
_atom_type_scat_source
C C 0.0033 0.0016 'International Tables Vol C Tables 4.2.6.8 and 6.1.1.4'
H H 0.0000 0.0000 'International Tables Vol C Tables 4.2.6.8 and 6.1.1.4'
F F 0.0171 0.0103 'International Tables Vol C Tables 4.2.6.8 and 6.1.1.4'
N N 0.0061 0.0033 'International Tables Vol C Tables 4.2.6.8 and 6.1.1.4'
O O 0.0106 0.0060 'International Tables Vol C Tables 4.2.6.8 and 6.1.1.4'
S S 0.1246 0.1234 'International Tables Vol C Tables 4.2.6.8 and 6.1.1.4'

loop_
_geom_angle_atom_site_label_1
_geom_angle_atom_site_label_2
_geom_angle_atom_site_label_3
_geom_angle_site_symmetry_1
_geom_angle_site_symmetry_3
_geom_angle
_geom_angle_publ_flag
O3 S1 O2 . . 119.85(9) ?
O3 S1 O1 . . 109.40(9) ?
O2 S1 O1 . . 103.91(9) ?
O3 S1 C14 . . 108.92(10) ?
O2 S1 C14 . . 109.32(12) ?
O1 S1 C14 . . 104.29(6) ?
C1 O1 S1 . . 117.67(11) ?
C19 C14 C15 . . 120.08(17) ?
C19 C14 S1 . . 120.46(16) ?
C15 C14 S1 . . 119.45(17) ?
C1 C2 C6 . . 111.55(15) ?
C1 C2 C3 . . 113.27(14) ?
C6 C2 C3 . . 111.54(15) ?
C1 C2 H2 . . 106.7 ?
C6 C2 H2 . . 106.7 ?
C3 C2 H2 . . 106.7 ?
C5 N1 C6 . . 109.66(15) ?
C5 N1 C13 . . 110.76(19) ?
C6 N1 C13 . . 109.76(18) ?
C7 C3 C4 . . 113.49(15) ?
C7 C3 C2 . . 110.99(14) ?
C4 C3 C2 . . 109.40(15) ?
C7 C3 H3 . . 107.6 ?
C4 C3 H3 . . 107.6 ?
C2 C3 H3 . . 107.6 ?
C8 C7 C12 . . 117.4(2) ?
C8 C7 C3 . . 121.21(18) ?
C12 C7 C3 . . 121.27(18) ?
C5 C4 C3 . . 112.10(16) ?
C5 C4 H4A . . 109.2 ?
C3 C4 H4A . . 109.2 ?
C5 C4 H4B . . 109.2 ?
C3 C4 H4B . . 109.2 ?
H4A C4 H4B . . 107.9 ?
O1 C1 C2 . . 108.42(13) ?
O1 C1 H1A . . 110.0 ?
C2 C1 H1A . . 110.0 ?
O1 C1 H1B . . 110.0 ?
C2 C1 H1B . . 110.0 ?
H1A C1 H1B . . 108.4 ?
C16 C15 C14 . . 118.8(2) ?
C16 C15 H15 . . 120.6 ?
C14 C15 H15 . . 120.6 ?
N1 C6 C2 . . 111.50(16) ?
N1 C6 H6A . . 109.3 ?
C2 C6 H6A . . 109.3 ?
N1 C6 H6B . . 109.3 ?
C2 C6 H6B . . 109.3 ?
H6A C6 H6B . . 108.0 ?
N1 C5 C4 . . 111.70(17) ?
N1 C5 H5A . . 109.3 ?
C4 C5 H5A . . 109.3 ?
N1 C5 H5B . . 109.3 ?
C4 C5 H5B . . 109.3 ?
H5A C5 H5B . . 107.9 ?
C7 C8 C9 . . 121.4(2) ?
C7 C8 H8 . . 119.3 ?
C9 C8 H8 . . 119.3 ?
C14 C19 C18 . . 119.3(2) ?
C14 C19 H19 . . 120.4 ?
C18 C19 H19 . . 120.4 ?
C10 C9 C8 . . 118.5(2) ?
C10 C9 H9 . . 120.8 ?
C8 C9 H9 . . 120.8 ?
C16 C17 C18 . . 117.99(19) ?
C16 C17 C20 . . 121.4(3) ?
C18 C17 C20 . . 120.6(4) ?
C17 C18 C19 . . 121.7(2) ?
C17 C18 H18 . . 119.2 ?
C19 C18 H18 . . 119.2 ?
C17 C20 H20A . . 109.5 ?
C17 C20 H20B . . 109.5 ?
H20A C20 H20B . . 109.5 ?
C17 C20 H20C . . 109.5 ?
H20A C20 H20C . . 109.5 ?
H20B C20 H20C . . 109.5 ?
N1 C13 H13A . . 109.5 ?
N1 C13 H13B . . 109.5 ?
H13A C13 H13B . . 109.5 ?
N1 C13 H13C . . 109.5 ?
H13A C13 H13C . . 109.5 ?
H13B C13 H13C . . 109.5 ?
C11 C12 C7 . . 121.4(2) ?
C11 C12 H12 . . 119.3 ?
C7 C12 H12 . . 119.3 ?
C11 C10 C9 . . 122.2(2) ?
C11 C10 F1 . . 118.5(3) ?
C9 C10 F1 . . 119.3(3) ?
C17 C16 C15 . . 122.2(2) ?
C17 C16 H16 . . 118.9 ?
C15 C16 H16 . . 118.9 ?
C10 C11 C12 . . 119.1(2) ?
C10 C11 H11 . . 120.4 ?
C12 C11 H11 . . 120.4 ?

loop_
_geom_bond_atom_site_label_1
_geom_bond_atom_site_label_2
_geom_bond_site_symmetry_2
_geom_bond_distance
_geom_bond_publ_flag
S1 O3 . 1.4219(18) ?
S1 O2 . 1.4220(17) ?
S1 O1 . 1.5796(10) ?
S1 C14 . 1.7510(16) ?
O1 C1 . 1.469(2) ?
C14 C19 . 1.379(3) ?
C14 C15 . 1.392(3) ?
C2 C1 . 1.505(2) ?
C2 C6 . 1.527(3) ?
C2 C3 . 1.542(2) ?
C2 H2 . 0.9800 ?
N1 C5 . 1.454(3) ?
N1 C6 . 1.456(2) ?
N1 C13 . 1.474(3) ?
C3 C7 . 1.513(3) ?
C3 C4 . 1.535(2) ?
C3 H3 . 0.9800 ?
C7 C8 . 1.387(3) ?
C7 C12 . 1.392(3) ?
C4 C5 . 1.501(3) ?
C4 H4A . 0.9700 ?
C4 H4B . 0.9700 ?
C1 H1A . 0.9700 ?
C1 H1B . 0.9700 ?
C15 C16 . 1.375(3) ?
C15 H15 . 0.9300 ?
C6 H6A . 0.9700 ?
C6 H6B . 0.9700 ?
C5 H5A . 0.9700 ?
C5 H5B . 0.9700 ?
C8 C9 . 1.392(3) ?
C8 H8 . 0.9300 ?
C19 C18 . 1.380(4) ?
C19 H19 . 0.9300 ?
C9 C10 . 1.362(4) ?
C9 H9 . 0.9300 ?
C17 C16 . 1.374(4) ?
C17 C18 . 1.375(4) ?
C17 C20 . 1.519(3) ?
C18 H18 . 0.9300 ?
C20 H20A . 0.9600 ?
C20 H20B . 0.9600 ?
C20 H20C . 0.9600 ?
F1 C10 . 1.368(3) ?
C13 H13A . 0.9600 ?
C13 H13B . 0.9600 ?
C13 H13C . 0.9600 ?
C12 C11 . 1.380(3) ?
C12 H12 . 0.9300 ?
C10 C11 . 1.356(4) ?
C16 H16 . 0.9300 ?
C11 H11 . 0.9300 ?

loop_
_geom_torsion_atom_site_label_1
_geom_torsion_atom_site_label_2
_geom_torsion_atom_site_label_3
_geom_torsion_atom_site_label_4
_geom_torsion_site_symmetry_1
_geom_torsion_site_symmetry_2
_geom_torsion_site_symmetry_3
_geom_torsion_site_symmetry_4
_geom_torsion
_geom_torsion_publ_flag
O3 S1 O1 C1 . . . . -38.54(14) ?
O2 S1 O1 C1 . . . . -167.66(14) ?
C14 S1 O1 C1 . . . . 77.84(14) ?
O3 S1 C14 C19 . . . . -161.67(15) ?
O2 S1 C14 C19 . . . . -29.00(16) ?
O1 S1 C14 C19 . . . . 81.61(16) ?
O3 S1 C14 C15 . . . . 17.09(17) ?
O2 S1 C14 C15 . . . . 149.76(15) ?
O1 S1 C14 C15 . . . . -99.62(15) ?
C1 C2 C3 C7 . . . . 57.92(18) ?
C6 C2 C3 C7 . . . . -175.24(14) ?
C1 C2 C3 C4 . . . . -176.09(16) ?
C6 C2 C3 C4 . . . . -49.2(2) ?
C4 C3 C7 C8 . . . . 129.5(2) ?
C2 C3 C7 C8 . . . . -106.83(19) ?
C4 C3 C7 C12 . . . . -54.7(2) ?
C2 C3 C7 C12 . . . . 68.9(2) ?
C7 C3 C4 C5 . . . . 174.59(17) ?
C2 C3 C4 C5 . . . . 50.0(2) ?
S1 O1 C1 C2 . . . . -178.87(11) ?
C6 C2 C1 O1 . . . . -61.63(18) ?
C3 C2 C1 O1 . . . . 65.21(18) ?
C19 C14 C15 C16 . . . . -0.3(3) ?
S1 C14 C15 C16 . . . . -179.04(15) ?
C5 N1 C6 C2 . . . . -61.0(2) ?
C13 N1 C6 C2 . . . . 177.1(2) ?
C1 C2 C6 N1 . . . . -176.31(15) ?
C3 C2 C6 N1 . . . . 55.9(2) ?
C6 N1 C5 C4 . . . . 61.7(2) ?
C13 N1 C5 C4 . . . . -177.04(18) ?
C3 C4 C5 N1 . . . . -57.2(2) ?
C12 C7 C8 C9 . . . . -0.8(3) ?
C3 C7 C8 C9 . . . . 175.15(18) ?
C15 C14 C19 C18 . . . . -0.3(3) ?
S1 C14 C19 C18 . . . . 178.51(16) ?
C7 C8 C9 C10 . . . . -0.4(3) ?
C16 C17 C18 C19 . . . . 1.1(3) ?
C20 C17 C18 C19 . . . . -178.8(2) ?
C14 C19 C18 C17 . . . . -0.2(3) ?
C8 C7 C12 C11 . . . . 1.1(3) ?
C3 C7 C12 C11 . . . . -174.8(2) ?
C8 C9 C10 C11 . . . . 1.3(4) ?
C8 C9 C10 F1 . . . . -177.8(2) ?
C18 C17 C16 C15 . . . . -1.7(3) ?
C20 C17 C16 C15 . . . . 178.3(2) ?
C14 C15 C16 C17 . . . . 1.3(3) ?
C9 C10 C11 C12 . . . . -1.1(4) ?
F1 C10 C11 C12 . . . . 178.1(2) ?
C7 C12 C11 C10 . . . . -0.2(4) ?

loop_
_cod_related_entry_id
_cod_related_entry_database
_cod_related_entry_code
1 ChemSpider 10218167
